data_7036546
loop_
_publ_author_name
'Okamura, A Taka-Aki'
'Omi, Yui'
'Fujii, Manami'
'Tatsumi, Miki'
'Onitsuka, Kiyotaka'

_publ_section_title
;
 Significant differences of monooxotungsten(iv) and dioxotungsten(vi)
 benzenedithiolates containing two intramolecular NHS hydrogen bonds from
 molybdenum analogues.
;
_journal_issue 41
_journal_name_full 'Dalton transactions (Cambridge, England : 2003)'
_journal_page_first 18090
_journal_page_last 18100
_journal_paper_doi 10.1039/c5dt03278d
_journal_volume 44
_journal_year 2015
_chemical_formula_moiety 'C38 H66 N4 O3 S4 W'
_chemical_formula_sum 'C38 H66 N4 O3 S4 W'
_chemical_formula_weight 939.04
_chemical_name_systematic
; 
(NEt4)2[WO(S2C6H3CONH-t-Bu)2] 
;
_chemical_properties_physical 'Air-sensitive, Oxygen-sensitive'
_space_group_IT_number 19
_symmetry_cell_setting orthorhombic
_symmetry_Int_Tables_number 19
_symmetry_space_group_name_Hall 'P 2ac 2ab'
_symmetry_space_group_name_H-M 'P 21 21 21'
_atom_sites_solution_hydrogens geom
_atom_sites_solution_primary direct
_atom_sites_solution_secondary difmap
_audit_creation_date 2011-08-17
_audit_creation_method SHELXL-97
_audit_update_record
;
2015-07-16 deposited with the CCDC.
2015-09-16 downloaded from the CCDC.
;
_cell_angle_alpha 90.00
_cell_angle_beta 90.00
_cell_angle_gamma 90.00
_cell_formula_units_Z 4
_cell_length_a 8.865(2)
_cell_length_b 16.289(3)
_cell_length_c 29.929(7)
_cell_measurement_reflns_used 27666
_cell_measurement_temperature 200
_cell_measurement_theta_max 25.36
_cell_measurement_theta_min 3.08
_cell_volume 4321.8(16)
_computing_cell_refinement 'RAPID AUTO (Rigaku, 2006)'
_computing_data_collection 'RAPID AUTO (Rigaku, 2006)'
_computing_data_reduction 'RAPID AUTO (Rigaku, 2006)'
_computing_molecular_graphics 'CrystalStructure 4.0 (Rigaku, 2010)'
_computing_publication_material 'CrystalStructure 4.0 (Rigaku, 2010)'
_computing_structure_refinement 'SHELXL-97 (Sheldrick, 2008)'
_computing_structure_solution 'SIR92 (Altomare et al., 1994)'
_diffrn_ambient_temperature 200
_diffrn_detector_area_resol_mean 10.000
_diffrn_measured_fraction_theta_full 0.966
_diffrn_measured_fraction_theta_max 0.966
_diffrn_measurement_device_type 'Rigaku R-AXIS RAPID II'
_diffrn_measurement_method \w
_diffrn_radiation_source
;
 MicroMax-007HF microfocus rotating anode X-ray generator
;
_diffrn_radiation_type MoK\a
_diffrn_radiation_wavelength 0.71075
_diffrn_reflns_av_R_equivalents 0.0615
_diffrn_reflns_av_sigmaI/netI 0.0527
_diffrn_reflns_limit_h_max 9
_diffrn_reflns_limit_h_min -10
_diffrn_reflns_limit_k_max 19
_diffrn_reflns_limit_k_min -19
_diffrn_reflns_limit_l_max 34
_diffrn_reflns_limit_l_min -35
_diffrn_reflns_number 28811
_diffrn_reflns_theta_full 24.99
_diffrn_reflns_theta_max 24.99
_diffrn_reflns_theta_min 3.07
_exptl_absorpt_coefficient_mu 2.905
_exptl_absorpt_correction_T_max 0.8684
_exptl_absorpt_correction_T_min 0.6698
_exptl_absorpt_correction_type multi-scan
_exptl_absorpt_process_details 'ABSCOR (Rigaku, 1995)'
_exptl_crystal_colour orange
_exptl_crystal_density_diffrn 1.443
_exptl_crystal_density_method 'not measured'
_exptl_crystal_description column
_exptl_crystal_F_000 1936
_exptl_crystal_size_max 0.15
_exptl_crystal_size_mid 0.07
_exptl_crystal_size_min 0.05
_refine_diff_density_max 1.983
_refine_diff_density_min -2.664
_refine_diff_density_rms 0.180
_refine_ls_abs_structure_details 'Flack, H. D. (1983), Acta Cryst. A39, 876-881.  3157 Friedel Pairs'
_refine_ls_abs_structure_Flack 0.002(12)
_refine_ls_extinction_method none
_refine_ls_goodness_of_fit_ref 1.199
_refine_ls_hydrogen_treatment constr
_refine_ls_matrix_type full
_refine_ls_number_parameters 454
_refine_ls_number_reflns 7323
_refine_ls_number_restraints 8
_refine_ls_restrained_S_all 1.199
_refine_ls_R_factor_all 0.0720
_refine_ls_R_factor_gt 0.0685
_refine_ls_shift/su_max 0.001
_refine_ls_shift/su_mean 0.000
_refine_ls_structure_factor_coef Fsqd
_refine_ls_weighting_details 'calc w=1/[\s^2^(Fo^2^)+(0.0000P)^2^+64.7205P] where P=(Fo^2^+2Fc^2^)/3'
_refine_ls_weighting_scheme calc
_refine_ls_wR_factor_gt 0.1526
_refine_ls_wR_factor_ref 0.1540
_reflns_number_gt 6972
_reflns_number_total 7323
_reflns_threshold_expression I>2\s(I)
_cod_data_source_file c5dt03278d2.cif
_cod_data_source_block 1-W
_cod_depositor_comments 'Adding full bibliography for 7036546--7036548.cif.'
_cod_database_code 7036546

loop_
_symmetry_equiv_pos_as_xyz
'x, y, z'
'x+1/2, -y+1/2, -z'
'-x, y+1/2, -z+1/2'
'-x+1/2, -y, z+1/2'

loop_
_atom_site_label
_atom_site_type_symbol
_atom_site_fract_x
_atom_site_fract_y
_atom_site_fract_z
_atom_site_U_iso_or_equiv
_atom_site_adp_type
_atom_site_occupancy
_atom_site_symmetry_multiplicity
_atom_site_calc_flag
_atom_site_refinement_flags
W1 W 0.61013(8) 0.59975(3) 0.256307(17) 0.03686(16) Uani 1 1 d D
S11 S 0.3461(4) 0.6007(2) 0.26052(10) 0.0400(8) Uani 1 1 d D
S12 S 0.5634(4) 0.6671(2) 0.18750(11) 0.0367(9) Uani 1 1 d D
S21 S 0.8239(4) 0.6843(2) 0.26463(12) 0.0427(9) Uani 1 1 d D
S22 S 0.6064(5) 0.6102(2) 0.33532(9) 0.0375(8) Uani 1 1 d .
O1 O 0.3212(15) 0.7210(9) 0.0575(4) 0.069(4) Uani 1 1 d .
O2 O 0.792(2) 0.6415(13) 0.4771(5) 0.125(8) Uani 1 1 d .
O3 O 0.6691(11) 0.5026(5) 0.2430(4) 0.050(3) Uani 1 1 d .
N1 N 0.5429(15) 0.6796(7) 0.0865(4) 0.039(3) Uani 1 1 d .
H1 H 0.5856 0.6533 0.1088 0.047 Uiso 1 1 calc R
N2 N 0.6019(18) 0.6053(10) 0.4359(3) 0.056(3) Uani 1 1 d .
H2 H 0.5688 0.6002 0.4083 0.067 Uiso 1 1 calc R
N3 N 0.9997(13) 0.4012(8) 0.3263(4) 0.038(3) Uani 1 1 d .
N4 N 0.5114(17) 0.8974(9) 0.3707(4) 0.052(3) Uani 1 1 d .
C11 C 0.2727(16) 0.6206(8) 0.2066(4) 0.037(3) Uani 1 1 d DU
C12 C 0.3712(15) 0.6485(7) 0.1733(4) 0.036(3) Uani 1 1 d D
C13 C 0.3083(18) 0.6601(8) 0.1291(5) 0.038(3) Uani 1 1 d .
C14 C 0.1560(16) 0.6442(9) 0.1211(5) 0.036(4) Uani 1 1 d .
H3 H 0.1148 0.6522 0.0921 0.043 Uiso 1 1 calc R
C15 C 0.0680(17) 0.6175(9) 0.1547(6) 0.047(4) Uani 1 1 d .
H4 H -0.0341 0.6045 0.1481 0.057 Uiso 1 1 calc R
C16 C 0.117(2) 0.6079(9) 0.1977(4) 0.045(3) Uani 1 1 d .
H5 H 0.0487 0.5932 0.2209 0.054 Uiso 1 1 calc R
C17 C 0.395(2) 0.6905(9) 0.0884(5) 0.048(4) Uani 1 1 d .
C18 C 0.640(2) 0.7074(9) 0.0507(4) 0.043(4) Uani 1 1 d .
C21 C 0.884(2) 0.6766(8) 0.3209(4) 0.035(3) Uani 1 1 d .
C22 C 0.7838(19) 0.6490(8) 0.3538(5) 0.037(4) Uani 1 1 d .
C23 C 0.8345(18) 0.6515(8) 0.3987(5) 0.036(4) Uani 1 1 d .
C24 C 0.982(2) 0.6777(10) 0.4077(6) 0.051(5) Uani 1 1 d .
H6 H 1.0141 0.6799 0.4380 0.062 Uiso 1 1 calc R
C25 C 1.082(3) 0.7000(11) 0.3755(6) 0.070(6) Uani 1 1 d .
H7 H 1.1829 0.7142 0.3824 0.084 Uiso 1 1 calc R
C26 C 1.027(2) 0.7011(10) 0.3317(5) 0.048(4) Uani 1 1 d .
H8 H 1.0914 0.7196 0.3085 0.057 Uiso 1 1 calc R
C27 C 0.742(2) 0.6332(11) 0.4398(5) 0.054(5) Uani 1 1 d .
C28 C 0.493(2) 0.5814(12) 0.4713(5) 0.063(5) Uani 1 1 d .
C31 C 0.9878(19) 0.4641(10) 0.3622(5) 0.048(4) Uani 1 1 d .
H9 H 0.8925 0.4947 0.3579 0.058 Uiso 1 1 calc R
H10 H 1.0718 0.5036 0.3585 0.058 Uiso 1 1 calc R
C32 C 0.991(3) 0.4317(14) 0.4093(6) 0.088(7) Uani 1 1 d .
H11 H 1.0870 0.4030 0.4144 0.105 Uiso 1 1 calc R
H12 H 0.9074 0.3936 0.4137 0.105 Uiso 1 1 calc R
H13 H 0.9824 0.4776 0.4303 0.105 Uiso 1 1 calc R
C33 C 0.875(2) 0.3393(10) 0.3306(7) 0.068(5) Uani 1 1 d .
H14 H 0.8901 0.3079 0.3585 0.082 Uiso 1 1 calc R
H15 H 0.8822 0.3002 0.3054 0.082 Uiso 1 1 calc R
C34 C 0.718(2) 0.3755(15) 0.3311(9) 0.101(10) Uani 1 1 d .
H16 H 0.7005 0.4063 0.3034 0.121 Uiso 1 1 calc R
H17 H 0.7071 0.4124 0.3568 0.121 Uiso 1 1 calc R
H18 H 0.6432 0.3311 0.3334 0.121 Uiso 1 1 calc R
C35 C 0.9916(19) 0.4475(9) 0.2821(5) 0.044(4) Uani 1 1 d .
H19 H 0.8994 0.4818 0.2821 0.052 Uiso 1 1 calc R
H20 H 1.0794 0.4849 0.2801 0.052 Uiso 1 1 calc R
C36 C 0.990(3) 0.3945(13) 0.2418(6) 0.093(7) Uani 1 1 d .
H21 H 0.9011 0.3586 0.2428 0.111 Uiso 1 1 calc R
H22 H 1.0815 0.3610 0.2411 0.111 Uiso 1 1 calc R
H23 H 0.9854 0.4289 0.2150 0.111 Uiso 1 1 calc R
C37 C 1.1483(15) 0.3542(9) 0.3302(5) 0.040(4) Uani 1 1 d .
H24 H 1.1471 0.3242 0.3590 0.048 Uiso 1 1 calc R
H25 H 1.1504 0.3125 0.3062 0.048 Uiso 1 1 calc R
C38 C 1.290(2) 0.4006(16) 0.3280(7) 0.079(6) Uani 1 1 d .
H26 H 1.2930 0.4410 0.3522 0.094 Uiso 1 1 calc R
H27 H 1.2965 0.4290 0.2992 0.094 Uiso 1 1 calc R
H28 H 1.3755 0.3628 0.3310 0.094 Uiso 1 1 calc R
C41 C 0.661(2) 0.9355(11) 0.3587(8) 0.074(6) Uani 1 1 d .
H29 H 0.6709 0.9876 0.3756 0.089 Uiso 1 1 calc R
H30 H 0.6585 0.9498 0.3266 0.089 Uiso 1 1 calc R
C42 C 0.806(3) 0.8845(15) 0.3672(9) 0.102(9) Uani 1 1 d .
H31 H 0.7990 0.8324 0.3509 0.122 Uiso 1 1 calc R
H32 H 0.8157 0.8735 0.3992 0.122 Uiso 1 1 calc R
H33 H 0.8939 0.9153 0.3567 0.122 Uiso 1 1 calc R
C43 C 0.485(3) 0.8193(11) 0.3430(9) 0.103(10) Uani 1 1 d .
H34 H 0.5643 0.7787 0.3504 0.123 Uiso 1 1 calc R
H35 H 0.3865 0.7952 0.3513 0.123 Uiso 1 1 calc R
C44 C 0.487(4) 0.8354(15) 0.2924(8) 0.151(16) Uani 1 1 d .
H36 H 0.5872 0.8548 0.2835 0.181 Uiso 1 1 calc R
H37 H 0.4115 0.8772 0.2850 0.181 Uiso 1 1 calc R
H38 H 0.4634 0.7844 0.2765 0.181 Uiso 1 1 calc R
C45 C 0.392(3) 0.9577(10) 0.3629(6) 0.073(6) Uani 1 1 d .
H39 H 0.3961 0.9753 0.3312 0.088 Uiso 1 1 calc R
H40 H 0.4115 1.0066 0.3816 0.088 Uiso 1 1 calc R
C46 C 0.234(2) 0.9254(17) 0.3730(10) 0.110(11) Uani 1 1 d .
H41 H 0.2116 0.8787 0.3535 0.132 Uiso 1 1 calc R
H42 H 0.1598 0.9690 0.3678 0.132 Uiso 1 1 calc R
H43 H 0.2288 0.9078 0.4043 0.132 Uiso 1 1 calc R
C47 C 0.515(3) 0.8687(13) 0.4183(7) 0.087(7) Uani 1 1 d .
H44 H 0.5962 0.8273 0.4216 0.105 Uiso 1 1 calc R
H45 H 0.4181 0.8417 0.4255 0.105 Uiso 1 1 calc R
C48 C 0.542(3) 0.9386(19) 0.4517(7) 0.129(13) Uani 1 1 d .
H46 H 0.4647 0.9808 0.4478 0.154 Uiso 1 1 calc R
H47 H 0.6421 0.9627 0.4464 0.154 Uiso 1 1 calc R
H48 H 0.5379 0.9169 0.4822 0.154 Uiso 1 1 calc R
C101 C 0.803(2) 0.6852(11) 0.0635(6) 0.057(5) Uani 1 1 d .
H49 H 0.8118 0.6255 0.0670 0.069 Uiso 1 1 calc R
H50 H 0.8296 0.7121 0.0917 0.069 Uiso 1 1 calc R
H51 H 0.8719 0.7037 0.0399 0.069 Uiso 1 1 calc R
C102 C 0.630(2) 0.7997(9) 0.0440(5) 0.050(4) Uani 1 1 d .
H52 H 0.6607 0.8277 0.0715 0.060 Uiso 1 1 calc R
H53 H 0.5262 0.8148 0.0366 0.060 Uiso 1 1 calc R
H54 H 0.6973 0.8161 0.0195 0.060 Uiso 1 1 calc R
C103 C 0.597(2) 0.6631(9) 0.0058(4) 0.049(4) Uani 1 1 d .
H55 H 0.4923 0.6757 -0.0018 0.059 Uiso 1 1 calc R
H56 H 0.6090 0.6037 0.0095 0.059 Uiso 1 1 calc R
H57 H 0.6639 0.6824 -0.0181 0.059 Uiso 1 1 calc R
C201 C 0.363(3) 0.549(2) 0.4484(7) 0.131(12) Uani 1 1 d .
H58 H 0.3922 0.5002 0.4313 0.157 Uiso 1 1 calc R
H59 H 0.3225 0.5906 0.4280 0.157 Uiso 1 1 calc R
H60 H 0.2856 0.5339 0.4703 0.157 Uiso 1 1 calc R
C202 C 0.560(3) 0.5138(14) 0.4996(8) 0.094(8) Uani 1 1 d .
H61 H 0.6546 0.5327 0.5128 0.113 Uiso 1 1 calc R
H62 H 0.5788 0.4655 0.4809 0.113 Uiso 1 1 calc R
H63 H 0.4887 0.4993 0.5234 0.113 Uiso 1 1 calc R
C203 C 0.457(4) 0.6554(15) 0.4982(11) 0.151(16) Uani 1 1 d .
H64 H 0.4109 0.6971 0.4789 0.181 Uiso 1 1 calc R
H65 H 0.5495 0.6773 0.5114 0.181 Uiso 1 1 calc R
H66 H 0.3859 0.6406 0.5220 0.181 Uiso 1 1 calc R

loop_
_atom_site_aniso_label
_atom_site_aniso_U_11
_atom_site_aniso_U_22
_atom_site_aniso_U_33
_atom_site_aniso_U_23
_atom_site_aniso_U_13
_atom_site_aniso_U_12
W1 0.0514(3) 0.0307(2) 0.0284(2) 0.0003(2) -0.0029(3) 0.0148(3)
S11 0.057(2) 0.0386(16) 0.0241(14) 0.0041(17) -0.0009(14) 0.0110(17)
S12 0.041(3) 0.043(2) 0.0263(17) 0.0070(14) -0.0007(14) 0.0069(16)
S21 0.048(2) 0.046(2) 0.034(2) 0.0146(16) 0.0022(17) 0.0018(17)
S22 0.045(2) 0.0376(18) 0.0303(15) -0.0012(14) -0.0026(17) 0.003(2)
O1 0.053(9) 0.092(10) 0.063(8) 0.031(7) -0.015(6) 0.013(7)
O2 0.156(17) 0.180(19) 0.040(8) 0.006(9) -0.021(9) -0.095(14)
O3 0.058(7) 0.033(5) 0.058(6) -0.006(5) -0.003(6) 0.028(4)
N1 0.040(9) 0.048(7) 0.028(6) 0.005(5) -0.013(5) 0.008(6)
N2 0.059(9) 0.084(9) 0.024(5) 0.004(7) -0.003(7) 0.008(11)
N3 0.032(7) 0.035(6) 0.048(7) 0.014(6) -0.007(5) -0.003(7)
N4 0.072(10) 0.033(6) 0.050(7) 0.002(7) 0.000(7) 0.003(8)
C11 0.030(5) 0.034(5) 0.046(5) -0.008(4) -0.003(4) 0.014(4)
C12 0.049(10) 0.012(6) 0.048(8) 0.012(5) -0.005(8) 0.009(7)
C13 0.039(10) 0.032(7) 0.044(9) 0.007(6) -0.009(7) 0.004(7)
C14 0.028(10) 0.047(8) 0.032(8) 0.001(6) -0.007(6) 0.000(6)
C15 0.024(10) 0.044(10) 0.074(11) -0.009(8) -0.005(7) 0.012(6)
C16 0.045(9) 0.043(8) 0.046(8) 0.008(7) 0.006(8) 0.020(9)
C17 0.059(12) 0.045(8) 0.039(8) 0.009(6) -0.009(10) -0.004(10)
C18 0.063(13) 0.042(8) 0.024(7) 0.002(6) 0.002(7) 0.009(8)
C21 0.032(9) 0.039(7) 0.033(7) 0.002(5) 0.005(7) 0.021(7)
C22 0.055(11) 0.020(7) 0.036(8) 0.001(6) -0.002(7) 0.008(7)
C23 0.036(10) 0.028(7) 0.045(9) 0.001(6) -0.005(7) 0.001(6)
C24 0.050(12) 0.063(11) 0.041(9) -0.003(8) -0.016(8) -0.024(9)
C25 0.096(18) 0.051(10) 0.063(11) 0.001(8) -0.011(12) 0.002(11)
C26 0.045(11) 0.044(9) 0.053(10) 0.003(7) -0.007(8) 0.008(8)
C27 0.078(15) 0.050(10) 0.034(9) -0.010(7) -0.005(8) -0.015(9)
C28 0.079(15) 0.086(15) 0.024(8) 0.003(8) -0.002(8) -0.007(11)
C31 0.036(10) 0.065(11) 0.044(9) 0.008(7) 0.006(7) 0.036(8)
C32 0.110(19) 0.107(18) 0.046(11) 0.014(10) 0.017(11) 0.029(15)
C33 0.041(12) 0.045(9) 0.118(16) 0.031(9) -0.002(12) 0.001(9)
C34 0.023(11) 0.11(2) 0.17(2) 0.081(18) -0.027(12) -0.030(11)
C35 0.041(11) 0.049(9) 0.041(9) 0.008(6) -0.003(7) 0.028(8)
C36 0.136(19) 0.086(13) 0.057(11) -0.013(12) -0.021(12) 0.059(15)
C37 0.016(9) 0.052(9) 0.051(9) 0.004(7) 0.001(6) 0.025(7)
C38 0.049(13) 0.088(15) 0.099(15) 0.012(15) -0.010(10) -0.019(14)
C41 0.069(16) 0.042(10) 0.110(17) -0.008(10) 0.030(12) -0.005(9)
C42 0.069(16) 0.082(17) 0.15(2) -0.014(17) 0.039(16) 0.021(14)
C43 0.12(2) 0.030(10) 0.16(2) -0.010(12) -0.064(19) 0.015(12)
C44 0.25(4) 0.11(2) 0.092(19) -0.054(16) -0.06(2) 0.12(2)
C45 0.104(18) 0.047(10) 0.068(11) 0.007(8) -0.020(14) 0.016(13)
C46 0.044(15) 0.13(2) 0.16(3) -0.022(19) -0.033(14) 0.063(15)
C47 0.094(18) 0.093(17) 0.075(15) 0.050(12) -0.003(13) 0.009(13)
C48 0.12(2) 0.21(3) 0.046(13) 0.011(16) -0.001(13) 0.08(2)
C101 0.077(14) 0.055(11) 0.040(9) 0.004(8) 0.004(9) 0.007(10)
C102 0.039(11) 0.053(9) 0.059(10) 0.009(7) -0.006(8) -0.004(9)
C103 0.057(11) 0.058(9) 0.031(7) -0.001(6) 0.004(8) -0.021(10)
C201 0.11(3) 0.23(4) 0.051(13) 0.032(17) 0.024(15) -0.03(2)
C202 0.09(2) 0.101(18) 0.096(17) 0.032(14) -0.008(13) -0.025(14)
C203 0.17(3) 0.093(19) 0.19(3) -0.006(19) 0.15(3) 0.010(19)

loop_
_atom_type_symbol
_atom_type_description
_atom_type_scat_dispersion_real
_atom_type_scat_dispersion_imag
_atom_type_scat_source
C C 0.0033 0.0016 'International Tables Vol C Tables 4.2.6.8 and 6.1.1.4'
H H 0.0000 0.0000 'International Tables Vol C Tables 4.2.6.8 and 6.1.1.4'
N N 0.0061 0.0033 'International Tables Vol C Tables 4.2.6.8 and 6.1.1.4'
O O 0.0106 0.0060 'International Tables Vol C Tables 4.2.6.8 and 6.1.1.4'
S S 0.1246 0.1234 'International Tables Vol C Tables 4.2.6.8 and 6.1.1.4'
W W -0.8490 6.8722 'International Tables Vol C Tables 4.2.6.8 and 6.1.1.4'

loop_
_geom_angle_atom_site_label_1
_geom_angle_atom_site_label_2
_geom_angle_atom_site_label_3
_geom_angle
O3 W1 S11 108.8(4)
O3 W1 S21 108.6(4)
S11 W1 S21 142.55(14)
O3 W1 S12 106.1(4)
S11 W1 S12 82.50(12)
S21 W1 S12 87.81(13)
O3 W1 S22 107.6(4)
S11 W1 S22 86.09(13)
S21 W1 S22 82.18(13)
S12 W1 S22 146.22(13)
C11 S11 W1 108.6(5)
C12 S12 W1 107.2(4)
C21 S21 W1 107.5(6)
C22 S22 W1 108.8(5)
C17 N1 C18 125.3(12)
C17 N1 H1 117.3
C18 N1 H1 117.3
C27 N2 C28 129.5(13)
C27 N2 H2 115.3
C28 N2 H2 115.3
C31 N3 C33 110.4(13)
C31 N3 C35 106.4(11)
C33 N3 C35 111.8(12)
C31 N3 C37 110.5(11)
C33 N3 C37 107.1(12)
C35 N3 C37 110.8(11)
C45 N4 C47 112.3(15)
C45 N4 C41 108.8(15)
C47 N4 C41 109.5(17)
C45 N4 C43 111.1(15)
C47 N4 C43 104.9(16)
C41 N4 C43 110.2(16)
C12 C11 C16 121.4(9)
C12 C11 S11 118.6(9)
C16 C11 S11 120.0(11)
C11 C12 C13 116.9(10)
C11 C12 S12 118.8(8)
C13 C12 S12 124.3(11)
C14 C13 C12 120.3(13)
C14 C13 C17 114.2(14)
C12 C13 C17 125.5(14)
C15 C14 C13 119.6(14)
C15 C14 H3 120.2
C13 C14 H3 120.2
C14 C15 C16 123.9(15)
C14 C15 H4 118.0
C16 C15 H4 118.0
C15 C16 C11 117.7(14)
C15 C16 H5 121.1
C11 C16 H5 121.1
O1 C17 N1 123.0(16)
O1 C17 C13 117.7(18)
N1 C17 C13 119.2(13)
N1 C18 C102 112.0(13)
N1 C18 C101 107.6(12)
C102 C18 C101 108.7(14)
N1 C18 C103 110.2(13)
C102 C18 C103 109.1(12)
C101 C18 C103 109.3(14)
C26 C21 C22 120.9(14)
C26 C21 S21 118.8(12)
C22 C21 S21 120.2(13)
C21 C22 C23 117.2(15)
C21 C22 S22 117.0(11)
C23 C22 S22 125.8(12)
C24 C23 C22 119.2(15)
C24 C23 C27 114.2(15)
C22 C23 C27 126.5(15)
C25 C24 C23 123.5(16)
C25 C24 H6 118.2
C23 C24 H6 118.2
C24 C25 C26 116(2)
C24 C25 H7 121.9
C26 C25 H7 121.9
C21 C26 C25 122.7(17)
C21 C26 H8 118.6
C25 C26 H8 118.6
O2 C27 N2 117.5(17)
O2 C27 C23 122.3(18)
N2 C27 C23 120.3(14)
C201 C28 N2 106.2(14)
C201 C28 C203 112(2)
N2 C28 C203 108.3(17)
C201 C28 C202 108(2)
N2 C28 C202 109.7(18)
C203 C28 C202 112(2)
N3 C31 C32 115.7(14)
N3 C31 H9 108.4
C32 C31 H9 108.4
N3 C31 H10 108.4
C32 C31 H10 108.4
H9 C31 H10 107.4
C31 C32 H11 109.5
C31 C32 H12 109.5
H11 C32 H12 109.5
C31 C32 H13 109.5
H11 C32 H13 109.5
H12 C32 H13 109.5
N3 C33 C34 114.8(14)
N3 C33 H14 108.6
C34 C33 H14 108.6
N3 C33 H15 108.6
C34 C33 H15 108.6
H14 C33 H15 107.6
C33 C34 H16 109.5
C33 C34 H17 109.5
H16 C34 H17 109.5
C33 C34 H18 109.5
H16 C34 H18 109.5
H17 C34 H18 109.5
C36 C35 N3 114.7(13)
C36 C35 H19 108.6
N3 C35 H19 108.6
C36 C35 H20 108.6
N3 C35 H20 108.6
H19 C35 H20 107.6
C35 C36 H21 109.5
C35 C36 H22 109.5
H21 C36 H22 109.5
C35 C36 H23 109.5
H21 C36 H23 109.5
H22 C36 H23 109.5
C38 C37 N3 118.5(15)
C38 C37 H24 107.7
N3 C37 H24 107.7
C38 C37 H25 107.7
N3 C37 H25 107.7
H24 C37 H25 107.1
C37 C38 H26 109.5
C37 C38 H27 109.5
H26 C38 H27 109.5
C37 C38 H28 109.5
H26 C38 H28 109.5
H27 C38 H28 109.5
N4 C41 C42 118.0(17)
N4 C41 H29 107.8
C42 C41 H29 107.8
N4 C41 H30 107.8
C42 C41 H30 107.8
H29 C41 H30 107.1
C41 C42 H31 109.5
C41 C42 H32 109.5
H31 C42 H32 109.5
C41 C42 H33 109.5
H31 C42 H33 109.5
H32 C42 H33 109.5
C44 C43 N4 112.9(17)
C44 C43 H34 109.0
N4 C43 H34 109.0
C44 C43 H35 109.0
N4 C43 H35 109.0
H34 C43 H35 107.8
C43 C44 H36 109.5
C43 C44 H37 109.5
H36 C44 H37 109.5
C43 C44 H38 109.5
H36 C44 H38 109.5
H37 C44 H38 109.5
N4 C45 C46 113.6(16)
N4 C45 H39 108.8
C46 C45 H39 108.8
N4 C45 H40 108.8
C46 C45 H40 108.8
H39 C45 H40 107.7
C45 C46 H41 109.5
C45 C46 H42 109.5
H41 C46 H42 109.5
C45 C46 H43 109.5
H41 C46 H43 109.5
H42 C46 H43 109.5
N4 C47 C48 113.0(16)
N4 C47 H44 109.0
C48 C47 H44 109.0
N4 C47 H45 109.0
C48 C47 H45 109.0
H44 C47 H45 107.8
C47 C48 H46 109.5
C47 C48 H47 109.5
H46 C48 H47 109.5
C47 C48 H48 109.5
H46 C48 H48 109.5
H47 C48 H48 109.5
C18 C101 H49 109.5
C18 C101 H50 109.5
H49 C101 H50 109.5
C18 C101 H51 109.5
H49 C101 H51 109.5
H50 C101 H51 109.5
C18 C102 H52 109.5
C18 C102 H53 109.5
H52 C102 H53 109.5
C18 C102 H54 109.5
H52 C102 H54 109.5
H53 C102 H54 109.5
C18 C103 H55 109.5
C18 C103 H56 109.5
H55 C103 H56 109.5
C18 C103 H57 109.5
H55 C103 H57 109.5
H56 C103 H57 109.5
C28 C201 H58 109.5
C28 C201 H59 109.5
H58 C201 H59 109.5
C28 C201 H60 109.5
H58 C201 H60 109.5
H59 C201 H60 109.5
C28 C202 H61 109.5
C28 C202 H62 109.5
H61 C202 H62 109.5
C28 C202 H63 109.5
H61 C202 H63 109.5
H62 C202 H63 109.5
C28 C203 H64 109.5
C28 C203 H65 109.5
H64 C203 H65 109.5
C28 C203 H66 109.5
H64 C203 H66 109.5
H65 C203 H66 109.5

loop_
_geom_bond_atom_site_label_1
_geom_bond_atom_site_label_2
_geom_bond_distance
W1 O3 1.714(8)
W1 S11 2.344(3)
W1 S21 2.356(4)
W1 S12 2.370(3)
W1 S22 2.371(3)
S11 C11 1.770(12)
S12 C12 1.783(13)
S21 C21 1.770(13)
S22 C22 1.783(17)
O1 C17 1.235(18)
O2 C27 1.21(2)
N1 C17 1.33(2)
N1 C18 1.447(19)
N1 H1 0.8800
N2 C27 1.33(2)
N2 C28 1.48(2)
N2 H2 0.8800
N3 C31 1.487(19)
N3 C33 1.50(2)
N3 C35 1.526(17)
N3 C37 1.527(17)
N4 C45 1.46(2)
N4 C47 1.50(2)
N4 C41 1.51(2)
N4 C43 1.54(2)
C11 C12 1.40(2)
C11 C16 1.42(2)
C12 C13 1.448(19)
C13 C14 1.40(2)
C13 C17 1.52(2)
C14 C15 1.34(2)
C14 H3 0.9500
C15 C16 1.37(2)
C15 H4 0.9500
C16 H5 0.9500
C18 C102 1.52(2)
C18 C101 1.54(3)
C18 C103 1.571(19)
C21 C26 1.37(2)
C21 C22 1.40(2)
C22 C23 1.42(2)
C23 C24 1.40(2)
C23 C27 1.51(2)
C24 C25 1.35(3)
C24 H6 0.9500
C25 C26 1.40(2)
C25 H7 0.9500
C26 H8 0.9500
C28 C201 1.44(3)
C28 C203 1.49(3)
C28 C202 1.51(3)
C31 C32 1.50(2)
C31 H9 0.9900
C31 H10 0.9900
C32 H11 0.9800
C32 H12 0.9800
C32 H13 0.9800
C33 C34 1.51(3)
C33 H14 0.9900
C33 H15 0.9900
C34 H16 0.9800
C34 H17 0.9800
C34 H18 0.9800
C35 C36 1.48(2)
C35 H19 0.9900
C35 H20 0.9900
C36 H21 0.9800
C36 H22 0.9800
C36 H23 0.9800
C37 C38 1.47(2)
C37 H24 0.9900
C37 H25 0.9900
C38 H26 0.9800
C38 H27 0.9800
C38 H28 0.9800
C41 C42 1.55(3)
C41 H29 0.9900
C41 H30 0.9900
C42 H31 0.9800
C42 H32 0.9800
C42 H33 0.9800
C43 C44 1.54(3)
C43 H34 0.9900
C43 H35 0.9900
C44 H36 0.9800
C44 H37 0.9800
C44 H38 0.9800
C45 C46 1.53(3)
C45 H39 0.9900
C45 H40 0.9900
C46 H41 0.9800
C46 H42 0.9800
C46 H43 0.9800
C47 C48 1.53(3)
C47 H44 0.9900
C47 H45 0.9900
C48 H46 0.9800
C48 H47 0.9800
C48 H48 0.9800
C101 H49 0.9800
C101 H50 0.9800
C101 H51 0.9800
C102 H52 0.9800
C102 H53 0.9800
C102 H54 0.9800
C103 H55 0.9800
C103 H56 0.9800
C103 H57 0.9800
C201 H58 0.9800
C201 H59 0.9800
C201 H60 0.9800
C202 H61 0.9800
C202 H62 0.9800
C202 H63 0.9800
C203 H64 0.9800
C203 H65 0.9800
C203 H66 0.9800

loop_
_geom_torsion_atom_site_label_1
_geom_torsion_atom_site_label_2
_geom_torsion_atom_site_label_3
_geom_torsion_atom_site_label_4
_geom_torsion
O3 W1 S11 C11 -87.8(6)
S21 W1 S11 C11 93.1(5)
S12 W1 S11 C11 16.7(5)
S22 W1 S11 C11 164.9(5)
O3 W1 S12 C12 89.8(6)
S11 W1 S12 C12 -17.7(5)
S21 W1 S12 C12 -161.4(5)
S22 W1 S12 C12 -89.0(5)
O3 W1 S21 C21 -88.1(6)
S11 W1 S21 C21 91.0(5)
S12 W1 S21 C21 165.6(5)
S22 W1 S21 C21 18.0(5)
O3 W1 S22 C22 92.1(6)
S11 W1 S22 C22 -159.4(5)
S21 W1 S22 C22 -15.0(5)
S12 W1 S22 C22 -89.1(5)
W1 S11 C11 C12 -12.7(11)
W1 S11 C11 C16 167.0(10)
C16 C11 C12 C13 -2.7(18)
S11 C11 C12 C13 176.9(10)
C16 C11 C12 S12 177.5(10)
S11 C11 C12 S12 -2.9(15)
W1 S12 C12 C11 16.7(11)
W1 S12 C12 C13 -163.1(10)
C11 C12 C13 C14 0.4(19)
S12 C12 C13 C14 -179.8(11)
C11 C12 C13 C17 179.5(13)
S12 C12 C13 C17 -1(2)
C12 C13 C14 C15 0(2)
C17 C13 C14 C15 -179.6(13)
C13 C14 C15 C16 3(2)
C14 C15 C16 C11 -5(2)
C12 C11 C16 C15 5(2)
S11 C11 C16 C15 -174.6(11)
C18 N1 C17 O1 6(3)
C18 N1 C17 C13 -178.0(13)
C14 C13 C17 O1 21(2)
C12 C13 C17 O1 -158.2(15)
C14 C13 C17 N1 -155.7(14)
C12 C13 C17 N1 25(2)
C17 N1 C18 C102 58(2)
C17 N1 C18 C101 177.4(14)
C17 N1 C18 C103 -63.5(19)
W1 S21 C21 C26 162.3(10)
W1 S21 C21 C22 -20.2(11)
C26 C21 C22 C23 3.1(19)
S21 C21 C22 C23 -174.3(10)
C26 C21 C22 S22 -174.6(11)
S21 C21 C22 S22 7.9(15)
W1 S22 C22 C21 8.4(11)
W1 S22 C22 C23 -169.2(11)
C21 C22 C23 C24 -3(2)
S22 C22 C23 C24 174.8(12)
C21 C22 C23 C27 173.4(14)
S22 C22 C23 C27 -9(2)
C22 C23 C24 C25 -1(3)
C27 C23 C24 C25 -177.5(17)
C23 C24 C25 C26 4(3)
C22 C21 C26 C25 0(2)
S21 C21 C26 C25 177.6(13)
C24 C25 C26 C21 -4(3)
C28 N2 C27 O2 0(3)
C28 N2 C27 C23 178.2(17)
C24 C23 C27 O2 1(3)
C22 C23 C27 O2 -175.6(19)
C24 C23 C27 N2 -177.8(16)
C22 C23 C27 N2 6(3)
C27 N2 C28 C201 -175(2)
C27 N2 C28 C203 64(3)
C27 N2 C28 C202 -58(3)
C33 N3 C31 C32 58(2)
C35 N3 C31 C32 179.3(16)
C37 N3 C31 C32 -60(2)
C31 N3 C33 C34 55(2)
C35 N3 C33 C34 -63(2)
C37 N3 C33 C34 175.5(18)
C31 N3 C35 C36 -175.5(16)
C33 N3 C35 C36 -55(2)
C37 N3 C35 C36 64.3(19)
C31 N3 C37 C38 -58.7(18)
C33 N3 C37 C38 -178.9(17)
C35 N3 C37 C38 59.0(18)
C45 N4 C41 C42 176.3(19)
C47 N4 C41 C42 53(2)
C43 N4 C41 C42 -62(2)
C45 N4 C43 C44 62(3)
C47 N4 C43 C44 -177(2)
C41 N4 C43 C44 -59(3)
C47 N4 C45 C46 -60(2)
C41 N4 C45 C46 178.9(18)
C43 N4 C45 C46 57(2)
C45 N4 C47 C48 -60(3)
C41 N4 C47 C48 61(2)
C43 N4 C47 C48 179(2)
